data_7100781
loop_
_publ_author_name
'Pierangelo Metrangolo'
'Emanuela Guido'
'Rosalba Liantonio'
'Hannes Neukirch'
'Tullio Pilati'
'Giuseppe Resnati'

_publ_section_title
;
Spontaneous resolution in a halogen bonded
supramolecular architecture
;
_journal_name_full 'Chemical Communications'
_journal_paper_doi 10.1039/b417771a
_journal_year 2005
_chemical_absolute_configuration ad
_chemical_formula_moiety '(C10 H16 N2), (C8 F16 I2)'
_chemical_formula_sum 'C18 H16 F16 I2 N2'
_chemical_formula_weight 818.13
_chemical_name_common
;
N,N,N',N'-tetramethyl-p-phenylenediamine.1,8-
diiodioperfluorooctane
;
_space_group_IT_number 19
_symmetry_cell_setting orthorhombic
_symmetry_space_group_name_Hall 'P 2ac 2ab'
_symmetry_space_group_name_H-M 'P 21 21 21'
_cell_angle_alpha 90.00
_cell_angle_beta 90.00
_cell_angle_gamma 90.00
_cell_formula_units_Z 4
_cell_length_a 6.1910(10)
_cell_length_b 19.168(3)
_cell_length_c 21.858(4)
_cell_measurement_temperature 291(2)
_cell_volume 2593.9(8)
_diffrn_ambient_temperature 291(2)
_exptl_crystal_density_diffrn 2.093
_cod_depositor_comments
;
The following automatic conversions were performed:
'_symmetry_cell_setting' value 'Orthorhombic' changed to 'orthorhombic'
according to '/home/saulius/struct/CIF-dictionaries/cif_core.dic'
dictionary named 'cif_core.dic' version 2.4.1 from 2010-06-29.

Automatic conversion script
Id: cif_fix_enum 1527 2010-12-29 10:47:43Z saulius 
;
_cod_database_code 7100781

loop_
_symmetry_equiv_pos_as_xyz
'x, y, z'
'-x+1/2, -y, z+1/2'
'x+1/2, -y+1/2, -z'
'-x, y+1/2, -z+1/2'

loop_
_atom_site_label
_atom_site_type_symbol
_atom_site_fract_x
_atom_site_fract_y
_atom_site_fract_z
_atom_site_U_iso_or_equiv
_atom_site_adp_type
_atom_site_occupancy
_atom_site_calc_flag
_atom_site_refinement_flags
_atom_site_disorder_assembly
_atom_site_disorder_group
I1 I 0.55183(5) -0.156939(11) 0.131442(13) 0.06655(8) Uani 1 d D . .
I2 I -0.52697(4) 0.381266(11) 0.154967(12) 0.06137(7) Uani 1 d D . .
C11A C 0.3493(18) -0.0694(4) 0.1551(6) 0.071(3) Uani 0.50 d PDU A 1
C12A C 0.276(2) -0.0286(6) 0.1011(6) 0.072(3) Uani 0.50 d PDU A 1
C13A C 0.1332(17) 0.0381(5) 0.1155(5) 0.076(3) Uani 0.50 d PDU A 1
C14A C 0.1074(17) 0.0899(5) 0.0629(6) 0.079(3) Uani 0.50 d PDU A 1
C15A C -0.0721(17) 0.1452(5) 0.0692(5) 0.079(3) Uani 0.50 d PDU A 1
C16A C -0.1007(19) 0.1903(6) 0.1269(5) 0.070(3) Uani 0.50 d PDU A 1
C17A C -0.254(3) 0.2560(8) 0.1179(7) 0.068(4) Uani 0.50 d PDU A 1
C18A C -0.3064(16) 0.2969(4) 0.1747(6) 0.057(3) Uani 0.50 d PDU A 1
F16A F -0.1158(16) 0.3188(7) 0.1964(7) 0.085(3) Uani 0.50 d PDU A 1
F15A F -0.3868(16) 0.2519(6) 0.2148(4) 0.088(3) Uani 0.50 d PDU A 1
F14A F -0.441(3) 0.2351(13) 0.0920(7) 0.081(4) Uani 0.50 d PDU A 1
F13A F -0.149(3) 0.2966(11) 0.0767(7) 0.065(2) Uani 0.50 d PDU A 1
F12A F 0.0943(12) 0.2142(4) 0.1422(5) 0.113(3) Uani 0.50 d PDU A 1
F11A F -0.1747(14) 0.1518(4) 0.1722(3) 0.098(2) Uani 0.50 d PDU A 1
F10A F -0.2525(8) 0.1114(3) 0.0561(3) 0.0927(17) Uani 0.50 d PDU A 1
F9A F -0.0316(19) 0.1860(5) 0.0190(4) 0.122(3) Uani 0.50 d PDU A 1
F8A F 0.2969(10) 0.1230(4) 0.0565(4) 0.124(3) Uani 0.50 d PDU A 1
F7A F 0.088(3) 0.0459(6) 0.0139(6) 0.109(4) Uani 0.50 d PDU A 1
F6A F -0.0657(10) 0.0158(3) 0.1295(4) 0.103(2) Uani 0.50 d PDU A 1
F5A F 0.2036(14) 0.0746(3) 0.1641(3) 0.094(2) Uani 0.50 d PDU A 1
F4A F 0.442(2) -0.0242(6) 0.0600(7) 0.158(6) Uani 0.50 d PDU A 1
F3A F 0.126(2) -0.0692(7) 0.0721(9) 0.078(3) Uani 0.50 d PDU A 1
F2A F 0.166(2) -0.0871(7) 0.1818(8) 0.096(4) Uani 0.50 d PDU A 1
F1A F 0.4628(18) -0.0256(5) 0.1901(4) 0.094(3) Uani 0.50 d PDU A 1
C18B C -0.3480(19) 0.2860(4) 0.1695(7) 0.071(3) Uani 0.50 d PDU A 2
C17B C -0.254(3) 0.2537(7) 0.1123(6) 0.048(2) Uani 0.50 d PDU A 2
C16B C -0.1272(17) 0.1841(6) 0.1216(5) 0.060(3) Uani 0.50 d PDU A 2
C15B C -0.0232(17) 0.1541(6) 0.0604(4) 0.067(3) Uani 0.50 d PDU A 2
C14B C 0.0384(17) 0.0752(5) 0.0604(5) 0.073(3) Uani 0.50 d PDU A 2
C13B C 0.1772(18) 0.0477(6) 0.1120(5) 0.072(3) Uani 0.50 d PDU A 2
C12B C 0.285(2) -0.0252(6) 0.0955(6) 0.066(3) Uani 0.50 d PDU A 2
C11B C 0.3874(18) -0.0599(4) 0.1494(7) 0.074(3) Uani 0.50 d PDU A 2
F16B F -0.1909(19) 0.3021(8) 0.2098(7) 0.107(4) Uani 0.50 d PDU A 2
F15B F -0.4798(15) 0.2413(6) 0.1973(5) 0.095(3) Uani 0.50 d PDU A 2
F14B F -0.419(3) 0.2394(11) 0.0757(6) 0.065(3) Uani 0.50 d PDU A 2
F13B F -0.123(4) 0.3016(12) 0.0889(8) 0.097(5) Uani 0.50 d PDU A 2
F12B F -0.2690(10) 0.1371(3) 0.1440(3) 0.084(2) Uani 0.50 d PDU A 2
F11B F 0.0202(12) 0.1921(4) 0.1663(3) 0.0770(18) Uani 0.50 d PDU A 2
F10B F 0.1517(9) 0.1931(3) 0.0547(3) 0.0803(14) Uani 0.50 d PDU A 2
F9B F -0.1588(14) 0.1647(5) 0.0164(4) 0.100(3) Uani 0.50 d PDU A 2
F8B F -0.1420(10) 0.0380(3) 0.0570(3) 0.0993(19) Uani 0.50 d PDU A 2
F7B F 0.142(2) 0.0674(6) 0.0078(5) 0.094(3) Uani 0.50 d PDU A 2
F6B F 0.3357(9) 0.0939(3) 0.1244(4) 0.0976(19) Uani 0.50 d PDU A 2
F5B F 0.0550(12) 0.0444(3) 0.1632(2) 0.0769(15) Uani 0.50 d PDU A 2
F4B F 0.169(3) -0.0737(9) 0.0636(10) 0.121(6) Uani 0.50 d PDU A 2
F3B F 0.4501(16) -0.0057(4) 0.0601(4) 0.0701(17) Uani 0.50 d PDU A 2
F2B F 0.236(2) -0.0703(8) 0.1917(7) 0.107(4) Uani 0.50 d PDU A 2
F1B F 0.5261(19) -0.0094(5) 0.1684(5) 0.111(4) Uani 0.50 d PDU A 2
C1 C 0.6643(6) -0.33474(16) 0.12703(16) 0.0512(7) Uani 1 d . . .
C2 C 0.5955(7) -0.36106(19) 0.18353(16) 0.0616(9) Uani 1 d . . .
H2 H 0.6550 -0.3428 0.2192 0.074 Uiso 1 calc R . .
C3 C 0.4429(7) -0.41298(19) 0.18813(15) 0.0618(8) Uani 1 d . . .
H3 H 0.4034 -0.4289 0.2267 0.074 Uiso 1 calc R . .
C4 C 0.3460(5) -0.44238(15) 0.13687(15) 0.0482(7) Uani 1 d . . .
C5 C 0.4138(7) -0.4163(2) 0.08114(16) 0.0648(10) Uani 1 d . . .
H5 H 0.3539 -0.4345 0.0455 0.078 Uiso 1 calc R . .
C6 C 0.5666(8) -0.36430(19) 0.07619(15) 0.0652(10) Uani 1 d . . .
H6 H 0.6054 -0.3485 0.0375 0.078 Uiso 1 calc R . .
N1 N 0.8127(5) -0.27883(16) 0.12229(16) 0.0593(7) Uani 1 d . . .
N2 N 0.1978(5) -0.49827(15) 0.14190(15) 0.0573(7) Uani 1 d . . .
C7 C 0.9242(9) -0.2719(3) 0.0630(2) 0.0940(16) Uani 1 d . . .
H7A H 1.0197 -0.2324 0.0643 0.141 Uiso 1 calc R . .
H7B H 0.8195 -0.2652 0.0312 0.141 Uiso 1 calc R . .
H7C H 1.0060 -0.3134 0.0550 0.141 Uiso 1 calc R . .
C8 C 0.9595(9) -0.2694(3) 0.1752(3) 0.0933(15) Uani 1 d . . .
H8A H 1.0532 -0.2304 0.1678 0.140 Uiso 1 calc R . .
H8B H 1.0445 -0.3108 0.1808 0.140 Uiso 1 calc R . .
H8C H 0.8758 -0.2609 0.2114 0.140 Uiso 1 calc R . .
C9 C 0.0714(8) -0.5007(2) 0.1991(2) 0.0790(12) Uani 1 d . . .
H9A H -0.0234 -0.5403 0.1983 0.119 Uiso 1 calc R . .
H9B H -0.0125 -0.4588 0.2029 0.119 Uiso 1 calc R . .
H9C H 0.1677 -0.5045 0.2334 0.119 Uiso 1 calc R . .
C10 C 0.0656(8) -0.5127(2) 0.0884(2) 0.0801(12) Uani 1 d . . .
H10A H -0.0280 -0.5514 0.0968 0.120 Uiso 1 calc R . .
H10B H 0.1571 -0.5238 0.0544 0.120 Uiso 1 calc R . .
H10C H -0.0197 -0.4723 0.0788 0.120 Uiso 1 calc R . .

loop_
_atom_site_aniso_label
_atom_site_aniso_U_11
_atom_site_aniso_U_22
_atom_site_aniso_U_33
_atom_site_aniso_U_23
_atom_site_aniso_U_13
_atom_site_aniso_U_12
I1 0.06702(15) 0.04591(11) 0.08671(16) 0.00040(11) 0.00194(13) 0.00951(11)
I2 0.06244(13) 0.04725(10) 0.07442(14) 0.00162(10) 0.00125(12) 0.00975(10)
C11A 0.088(7) 0.057(5) 0.066(5) 0.003(5) 0.025(5) 0.009(5)
C12A 0.073(6) 0.066(6) 0.078(6) -0.016(5) 0.003(5) 0.026(5)
C13A 0.074(5) 0.063(5) 0.090(6) -0.003(5) -0.011(5) 0.017(5)
C14A 0.083(6) 0.064(5) 0.092(6) 0.000(4) 0.001(5) -0.003(5)
C15A 0.072(5) 0.050(4) 0.115(7) 0.003(5) 0.025(5) 0.010(4)
C16A 0.069(6) 0.048(5) 0.092(6) -0.002(5) 0.012(6) 0.010(4)
C17A 0.066(6) 0.054(6) 0.083(7) 0.010(6) -0.009(6) -0.004(6)
C18A 0.062(5) 0.048(4) 0.061(5) 0.007(4) -0.010(4) 0.010(4)
F16A 0.069(5) 0.071(4) 0.115(8) -0.020(4) -0.040(5) 0.016(3)
F15A 0.113(7) 0.082(5) 0.070(5) 0.032(4) 0.020(4) 0.027(5)
F14A 0.066(4) 0.078(5) 0.099(10) -0.008(8) -0.015(7) 0.004(4)
F13A 0.078(5) 0.057(5) 0.058(3) 0.010(3) 0.010(3) 0.007(4)
F12A 0.071(4) 0.073(5) 0.197(10) -0.031(5) -0.042(6) 0.015(3)
F11A 0.141(7) 0.068(4) 0.084(4) 0.008(3) -0.001(4) 0.033(4)
F10A 0.067(3) 0.079(3) 0.132(5) -0.019(4) -0.019(3) 0.022(3)
F9A 0.175(10) 0.103(6) 0.089(5) 0.021(4) 0.052(7) 0.030(7)
F8A 0.072(4) 0.116(5) 0.184(7) 0.023(6) 0.037(4) -0.007(4)
F7A 0.149(8) 0.101(8) 0.077(6) -0.018(6) -0.004(6) 0.022(6)
F6A 0.087(4) 0.078(4) 0.144(6) 0.034(4) 0.041(4) 0.012(3)
F5A 0.116(5) 0.082(4) 0.083(4) -0.029(3) -0.036(4) 0.034(4)
F4A 0.138(9) 0.142(10) 0.195(9) 0.119(7) 0.061(8) 0.054(8)
F3A 0.074(4) 0.062(4) 0.098(5) -0.037(4) -0.022(4) 0.011(4)
F2A 0.097(7) 0.061(4) 0.129(10) 0.028(5) 0.050(6) 0.012(4)
F1A 0.146(10) 0.057(4) 0.078(4) -0.019(3) -0.050(5) 0.025(5)
C18B 0.073(6) 0.057(5) 0.081(6) -0.007(5) -0.020(5) 0.014(5)
C17B 0.051(5) 0.038(4) 0.057(5) -0.001(4) 0.000(4) 0.009(4)
C16B 0.054(4) 0.048(4) 0.077(5) 0.009(4) -0.015(4) 0.004(4)
C15B 0.084(6) 0.069(5) 0.047(3) 0.007(4) 0.009(4) 0.023(5)
C14B 0.087(6) 0.063(5) 0.067(4) -0.003(4) 0.012(5) 0.008(5)
C13B 0.076(5) 0.073(5) 0.066(5) 0.012(4) 0.013(4) -0.010(4)
C12B 0.062(5) 0.062(5) 0.074(6) 0.021(5) 0.005(5) -0.012(5)
C11B 0.065(5) 0.069(6) 0.087(7) 0.010(5) -0.002(5) 0.011(5)
F16B 0.110(9) 0.116(10) 0.096(6) -0.028(6) -0.047(7) 0.043(6)
F15B 0.106(7) 0.075(4) 0.104(7) 0.033(5) 0.030(5) 0.022(5)
F14B 0.073(6) 0.064(4) 0.057(5) -0.004(4) -0.013(4) 0.015(4)
F13B 0.100(8) 0.059(5) 0.133(12) 0.012(8) 0.023(8) -0.007(5)
F12B 0.081(4) 0.044(2) 0.128(6) 0.015(3) 0.043(4) 0.005(2)
F11B 0.084(5) 0.072(4) 0.075(3) -0.004(3) -0.020(3) 0.022(4)
F10B 0.074(3) 0.071(3) 0.096(4) 0.019(3) 0.018(3) 0.014(3)
F9B 0.127(7) 0.107(6) 0.068(4) -0.015(4) -0.035(5) 0.046(5)
F8B 0.084(4) 0.077(3) 0.137(5) -0.027(4) -0.032(4) -0.008(3)
F7B 0.156(9) 0.081(6) 0.046(3) 0.011(3) 0.027(4) 0.050(5)
F6B 0.068(3) 0.070(3) 0.154(6) -0.002(4) -0.034(4) -0.003(3)
F5B 0.098(4) 0.075(3) 0.058(3) 0.012(2) 0.030(3) 0.027(3)
F4B 0.128(10) 0.108(8) 0.127(11) -0.018(7) -0.057(8) 0.034(7)
F3B 0.078(4) 0.058(3) 0.074(3) 0.019(3) 0.039(3) 0.013(3)
F2B 0.122(9) 0.112(10) 0.086(5) 0.013(6) 0.038(7) 0.052(7)
F1B 0.089(5) 0.059(4) 0.183(11) -0.031(6) -0.030(7) -0.003(4)
C1 0.0557(18) 0.0371(14) 0.0608(18) -0.0020(14) -0.0016(15) 0.0100(12)
C2 0.074(2) 0.062(2) 0.0495(17) -0.0037(15) -0.0072(16) -0.0013(17)
C3 0.073(2) 0.0636(19) 0.0487(17) 0.0027(14) 0.0028(18) -0.001(2)
C4 0.0517(16) 0.0389(14) 0.0542(17) -0.0005(13) 0.0047(14) 0.0110(12)
C5 0.084(3) 0.063(2) 0.0476(17) -0.0095(15) -0.0048(18) -0.007(2)
C6 0.088(3) 0.0615(19) 0.0466(16) 0.0042(14) 0.0038(18) -0.010(2)
N1 0.0565(17) 0.0481(14) 0.0732(19) -0.0004(14) -0.0018(15) 0.0060(13)
N2 0.0567(16) 0.0471(14) 0.0683(19) -0.0012(13) 0.0033(14) 0.0047(12)
C7 0.089(4) 0.086(3) 0.107(3) -0.005(3) 0.044(3) -0.021(3)
C8 0.076(3) 0.074(3) 0.130(4) 0.011(3) -0.040(3) -0.009(2)
C9 0.073(3) 0.072(2) 0.092(3) -0.003(2) 0.027(3) 0.004(2)
C10 0.074(3) 0.077(3) 0.089(3) 0.003(2) -0.016(3) -0.008(2)

loop_
_geom_bond_atom_site_label_1
_geom_bond_atom_site_label_2
_geom_bond_distance
_geom_bond_site_symmetry_2
_geom_bond_publ_flag
I1 C11A 2.157(5) . ?
I1 C11B 2.157(5) . ?
I2 C18A 2.159(5) . ?
I2 C18B 2.159(5) . ?
C11A F2A 1.322(11) . ?
C11A F1A 1.337(11) . ?
C11A C12A 1.486(11) . ?
C12A F3A 1.367(11) . ?
C12A F4A 1.367(11) . ?
C12A C13A 1.585(10) . ?
C13A F6A 1.339(11) . ?
C13A F5A 1.346(11) . ?
C13A C14A 1.528(11) . ?
C14A F8A 1.341(10) . ?
C14A F7A 1.369(11) . ?
C14A C15A 1.542(11) . ?
C15A F10A 1.322(11) . ?
C15A F9A 1.369(11) . ?
C15A C16A 1.539(11) . ?
C16A F11A 1.316(11) . ?
C16A F12A 1.334(12) . ?
C16A C17A 1.589(11) . ?
C17A F14A 1.350(11) . ?
C17A F13A 1.353(11) . ?
C17A C18A 1.504(11) . ?
C18A F15A 1.328(10) . ?
C18A F16A 1.339(11) . ?
C18B F15B 1.329(12) . ?
C18B F16B 1.349(11) . ?
C18B C17B 1.510(11) . ?
C17B F14B 1.325(11) . ?
C17B F13B 1.326(11) . ?
C17B C16B 1.562(10) . ?
C16B F11B 1.345(10) . ?
C16B F12B 1.349(11) . ?
C16B C15B 1.592(11) . ?
C15B F9B 1.293(9) . ?
C15B F10B 1.321(11) . ?
C15B C14B 1.558(12) . ?
C14B F7B 1.325(10) . ?
C14B F8B 1.328(10) . ?
C14B C13B 1.512(12) . ?
C13B F6B 1.349(11) . ?
C13B F5B 1.352(10) . ?
C13B C12B 1.589(12) . ?
C12B F3B 1.337(10) . ?
C12B F4B 1.366(11) . ?
C12B C11B 1.494(11) . ?
C11B F2B 1.333(11) . ?
C11B F1B 1.358(11) . ?
C1 C6 1.386(5) . ?
C1 C2 1.400(5) . ?
C1 N1 1.416(5) . ?
C2 C3 1.376(6) . ?
C2 H2 0.9300 . ?
C3 C4 1.390(5) . ?
C3 H3 0.9300 . ?
C4 C5 1.382(5) . ?
C4 N2 1.415(4) . ?
C5 C6 1.377(6) . ?
C5 H5 0.9300 . ?
C6 H6 0.9300 . ?
N1 C7 1.474(6) . ?
N1 C8 1.482(6) . ?
N2 C10 1.453(5) . ?
N2 C9 1.476(5) . ?
C7 H7A 0.9600 . ?
C7 H7B 0.9600 . ?
C7 H7C 0.9600 . ?
C8 H8A 0.9600 . ?
C8 H8B 0.9600 . ?
C8 H8C 0.9600 . ?
C9 H9A 0.9600 . ?
C9 H9B 0.9600 . ?
C9 H9C 0.9600 . ?
C10 H10A 0.9600 . ?
C10 H10B 0.9600 . ?
C10 H10C 0.9600 . ?
